data_1529792
loop_
_publ_author_name
'Daoudi, A.'
'Noel, H.'

_publ_section_title
;
 Sulfures ternaires d'uranium et de palladium III. Caracterisation et
 structure cristalline de Pd U2 S4
;
_journal_name_full 'Journal of the Less-Common Metals'
_journal_page_first 253
_journal_page_last 259
_journal_volume 115
_journal_year 1986
_chemical_formula_sum 'Pd S4 U2'
_chemical_name_systematic 'Pd U2 S4'
_space_group_IT_number 43
_symmetry_space_group_name_Hall 'F 2 -2d'
_symmetry_space_group_name_H-M 'F d d 2'
_cell_angle_alpha 90
_cell_angle_beta 90
_cell_angle_gamma 90
_cell_formula_units_Z 8
_cell_length_a 10.725
_cell_length_b 13.148
_cell_length_c 8.381
_cell_volume 1181.824
_citation_journal_id_ASTM JCOMAH
_cod_data_source_file Daoudi_JCOMAH_1986_1271.cif
_cod_data_source_block Pd1S4U2
_cod_original_formula_sum 'Pd1 S4 U2'
_cod_database_code 1529792

loop_
_symmetry_equiv_pos_as_xyz
x,y,z
-x,-y,z
-x+1/4,y+1/4,z+1/4
x+3/4,-y+3/4,z+1/4
x,y+1/2,z+1/2
-x,-y+1/2,z+1/2
-x+1/4,y+3/4,z+3/4
x+3/4,-y+5/4,z+3/4
x+1/2,y,z+1/2
-x+1/2,-y,z+1/2
-x+3/4,y+1/4,z+3/4
x+5/4,-y+3/4,z+3/4
x+1/2,y+1/2,z
-x+1/2,-y+1/2,z
-x+3/4,y+3/4,z+1/4
x+5/4,-y+5/4,z+1/4

loop_
_atom_site_label
_atom_site_type_symbol
_atom_site_fract_x
_atom_site_fract_y
_atom_site_fract_z
_atom_site_occupancy
_atom_site_U_iso_or_equiv
S2 S-2 0.2793 0.3759 0.6469 1 0.0
Pd1 Pd+2 0 0 0 1 0.0
U1 U+3 0.4528 0.2223 0.605 1 0.0
S1 S-2 0.1698 0.6104 0.5569 1 0.0
